data_4324889
loop_
_publ_author_name
'Sandip Mukherjee'
'Bappaditya Gole'
'You Song'
'Partha Sarathi Mukherjee'

_publ_section_title
;
 Synthesis, Structures, and Magnetic Behavior of a Series of Copper(II)
 Azide Polymers of Cu4 Building Clusters and Isolation of a New Hemiaminal
 Ether as the Metal Complex
;
_journal_name_full 'Inorganic Chemistry'
_journal_page_first 3621
_journal_page_last 3631
_journal_paper_doi 10.1021/ic102580a
_journal_volume 50
_journal_year 2011
_chemical_formula_moiety 'C52 H84 Cu9 N66'
_chemical_formula_sum 'C52 H84 Cu9 N66'
_chemical_formula_weight 2205.71
_chemical_name_systematic
;
 ?
;
_space_group_IT_number 2
_symmetry_cell_setting triclinic
_symmetry_space_group_name_Hall '-P 1'
_symmetry_space_group_name_H-M 'P -1'
_atom_sites_solution_hydrogens geom
_atom_sites_solution_primary direct
_atom_sites_solution_secondary difmap
_audit_creation_method SHELXL-97
_cell_angle_alpha 91.6270(10)
_cell_angle_beta 90.0810(10)
_cell_angle_gamma 115.3900(10)
_cell_formula_units_Z 1
_cell_length_a 10.9200(3)
_cell_length_b 11.1292(3)
_cell_length_c 20.3016(5)
_cell_measurement_reflns_used 13405
_cell_measurement_temperature 293(2)
_cell_measurement_theta_max 30.5
_cell_measurement_theta_min 2.0
_cell_volume 2227.81(10)
_computing_cell_refinement 'Bruker SMART'
_computing_data_collection 'Bruker SMART'
_computing_data_reduction 'Bruker SAINT'
_computing_molecular_graphics 'ORTEP-3 for Windows (Farrugia, 1999)'
_computing_publication_material WinGX
_computing_structure_refinement 'SHELXL97 (Sheldrick, 2008)'
_computing_structure_solution 'SHELXS97 (Sheldrick, 2008)'
_diffrn_ambient_temperature 293(2)
_diffrn_measured_fraction_theta_full 0.986
_diffrn_measured_fraction_theta_max 0.986
_diffrn_measurement_device_type 'CCD area detector'
_diffrn_measurement_method 'phi and omega scans'
_diffrn_radiation_monochromator graphite
_diffrn_radiation_source 'fine-focus sealed tube'
_diffrn_radiation_type MoK\a
_diffrn_radiation_wavelength 0.71073
_diffrn_reflns_av_R_equivalents 0.0541
_diffrn_reflns_av_sigmaI/netI 0.0756
_diffrn_reflns_limit_h_max 15
_diffrn_reflns_limit_h_min -15
_diffrn_reflns_limit_k_max 15
_diffrn_reflns_limit_k_min -15
_diffrn_reflns_limit_l_max 28
_diffrn_reflns_limit_l_min -28
_diffrn_reflns_number 47173
_diffrn_reflns_theta_full 30.52
_diffrn_reflns_theta_max 30.52
_diffrn_reflns_theta_min 2.01
_exptl_absorpt_coefficient_mu 2.180
_exptl_absorpt_correction_T_max 0.6456
_exptl_absorpt_correction_T_min 0.5804
_exptl_absorpt_correction_type empirical
_exptl_absorpt_process_details SADABS
_exptl_crystal_colour black
_exptl_crystal_density_diffrn 1.644
_exptl_crystal_description rectangular
_exptl_crystal_F_000 1119
_exptl_crystal_size_max 0.28
_exptl_crystal_size_mid 0.26
_exptl_crystal_size_min 0.22
_refine_diff_density_max 0.865
_refine_diff_density_min -0.588
_refine_diff_density_rms 0.081
_refine_ls_extinction_method none
_refine_ls_goodness_of_fit_ref 0.997
_refine_ls_hydrogen_treatment constr
_refine_ls_matrix_type full
_refine_ls_number_parameters 573
_refine_ls_number_reflns 13405
_refine_ls_number_restraints 0
_refine_ls_restrained_S_all 0.997
_refine_ls_R_factor_all 0.1005
_refine_ls_R_factor_gt 0.0444
_refine_ls_shift/su_max 0.001
_refine_ls_shift/su_mean 0.000
_refine_ls_structure_factor_coef Fsqd
_refine_ls_weighting_details 'calc w=1/[\s^2^(Fo^2^)+(0.0404P)^2^+0.0000P] where P=(Fo^2^+2Fc^2^)/3'
_refine_ls_weighting_scheme calc
_refine_ls_wR_factor_gt 0.0878
_refine_ls_wR_factor_ref 0.1031
_reflns_number_gt 7743
_reflns_number_total 13405
_reflns_threshold_expression >2\s(I)
_cod_data_source_file ic102580a_si_002_4.cif
_cod_data_source_block complex4
_cod_database_code 4324889

loop_
_symmetry_equiv_pos_as_xyz
'x, y, z'
'-x, -y, -z'

loop_
_atom_site_label
_atom_site_type_symbol
_atom_site_fract_x
_atom_site_fract_y
_atom_site_fract_z
_atom_site_U_iso_or_equiv
_atom_site_adp_type
_atom_site_occupancy
_atom_site_symmetry_multiplicity
_atom_site_calc_flag
_atom_site_refinement_flags
Cu1 Cu 0.5000 1.0000 0.0000 0.03684(13) Uani 1 2 d S
Cu4 Cu 0.77852(3) 0.91676(3) 0.106717(15) 0.03244(9) Uani 1 1 d .
Cu2 Cu 0.44211(3) 0.97268(3) 0.148365(15) 0.03390(9) Uani 1 1 d .
Cu3 Cu 0.29534(4) 0.94611(4) 0.282122(16) 0.03763(10) Uani 1 1 d .
Cu5 Cu 0.66873(3) 1.04894(3) 0.393367(18) 0.03740(10) Uani 1 1 d .
C1 C 0.9095(4) 1.2096(3) 0.07184(17) 0.0546(9) Uani 1 1 d .
H1 H 0.8414 1.1881 0.0400 0.065 Uiso 1 1 calc R
C2 C 1.0048(4) 1.3391(3) 0.07873(18) 0.0667(11) Uani 1 1 d .
H2 H 1.0010 1.4039 0.0520 0.080 Uiso 1 1 calc R
C3 C 1.1050(4) 1.3715(4) 0.12506(18) 0.0707(11) Uani 1 1 d .
H3 H 1.1708 1.4587 0.1300 0.085 Uiso 1 1 calc R
C4 C 1.1083(3) 1.2742(3) 0.16467(17) 0.0572(9) Uani 1 1 d .
H4 H 1.1759 1.2941 0.1966 0.069 Uiso 1 1 calc R
C5 C 1.0083(3) 1.1466(3) 0.15534(14) 0.0387(7) Uani 1 1 d .
C6 C 0.9961(3) 1.0346(3) 0.19506(14) 0.0416(7) Uani 1 1 d .
H6 H 1.0577 1.0461 0.2291 0.050 Uiso 1 1 calc R
C7 C 0.8809(4) 0.8119(3) 0.22524(15) 0.0504(8) Uani 1 1 d .
H7A H 0.8067 0.7982 0.2548 0.060 Uiso 1 1 calc R
H7B H 0.9623 0.8354 0.2519 0.060 Uiso 1 1 calc R
C8 C 0.8505(3) 0.6836(3) 0.18637(16) 0.0501(8) Uani 1 1 d .
C9 C 0.7143(3) 0.6370(3) 0.15012(15) 0.0480(8) Uani 1 1 d .
H9A H 0.6889 0.5462 0.1345 0.058 Uiso 1 1 calc R
H9B H 0.6479 0.6338 0.1826 0.058 Uiso 1 1 calc R
C10 C 0.9695(4) 0.6976(4) 0.1433(2) 0.0766(12) Uani 1 1 d .
H10A H 1.0506 0.7284 0.1699 0.115 Uiso 1 1 calc R
H10B H 0.9807 0.7603 0.1097 0.115 Uiso 1 1 calc R
H10C H 0.9524 0.6127 0.1230 0.115 Uiso 1 1 calc R
C11 C 0.8272(5) 0.5751(4) 0.23696(19) 0.0869(14) Uani 1 1 d .
H11A H 0.9089 0.5977 0.2622 0.130 Uiso 1 1 calc R
H11B H 0.8026 0.4910 0.2142 0.130 Uiso 1 1 calc R
H11C H 0.7555 0.5691 0.2659 0.130 Uiso 1 1 calc R
C12 C 0.7571(4) 0.6820(4) 0.03319(16) 0.0651(11) Uani 1 1 d .
H12A H 0.8533 0.7143 0.0393 0.098 Uiso 1 1 calc R
H12B H 0.7388 0.7246 -0.0036 0.098 Uiso 1 1 calc R
H12C H 0.7174 0.5875 0.0248 0.098 Uiso 1 1 calc R
C13 C 0.5505(3) 0.6607(3) 0.0816(2) 0.0667(11) Uani 1 1 d .
H13A H 0.5094 0.6785 0.1201 0.100 Uiso 1 1 calc R
H13B H 0.5126 0.5664 0.0726 0.100 Uiso 1 1 calc R
H13C H 0.5336 0.7037 0.0447 0.100 Uiso 1 1 calc R
C14 C 0.4892(3) 0.7522(3) 0.37044(16) 0.0492(8) Uani 1 1 d .
H14 H 0.4180 0.7745 0.3616 0.059 Uiso 1 1 calc R
C15 C 0.4659(3) 0.6195(3) 0.36616(18) 0.0586(9) Uani 1 1 d .
H15 H 0.3804 0.5538 0.3546 0.070 Uiso 1 1 calc R
C16 C 0.5693(4) 0.5869(3) 0.3790(2) 0.0677(11) Uani 1 1 d .
H16 H 0.5551 0.4983 0.3768 0.081 Uiso 1 1 calc R
C17 C 0.6958(4) 0.6853(3) 0.39520(19) 0.0631(10) Uani 1 1 d .
H17 H 0.7678 0.6645 0.4041 0.076 Uiso 1 1 calc R
C18 C 0.7131(3) 0.8163(3) 0.39788(14) 0.0396(7) Uani 1 1 d .
C19 C 0.8418(3) 0.9298(3) 0.41268(14) 0.0420(7) Uani 1 1 d .
H19 H 0.9192 0.9174 0.4210 0.050 Uiso 1 1 calc R
C20 C 0.9736(3) 1.1578(3) 0.43630(14) 0.0409(7) Uani 1 1 d .
H20A H 1.0496 1.1391 0.4239 0.049 Uiso 1 1 calc R
H20B H 0.9738 1.1657 0.4840 0.049 Uiso 1 1 calc R
C21 C 0.9940(3) 1.2906(3) 0.40789(14) 0.0381(7) Uani 1 1 d .
C22 C 0.8799(3) 1.3271(3) 0.43068(14) 0.0405(7) Uani 1 1 d .
H22A H 0.8763 1.3214 0.4783 0.049 Uiso 1 1 calc R
H22B H 0.9078 1.4199 0.4210 0.049 Uiso 1 1 calc R
C23 C 1.0163(3) 1.2917(4) 0.33389(15) 0.0565(9) Uani 1 1 d .
H23A H 1.0274 1.3757 0.3174 0.085 Uiso 1 1 calc R
H23B H 0.9393 1.2214 0.3126 0.085 Uiso 1 1 calc R
H23C H 1.0962 1.2787 0.3250 0.085 Uiso 1 1 calc R
C24 C 1.1235(3) 1.3968(3) 0.44091(17) 0.0552(9) Uani 1 1 d .
H24A H 1.1118 1.3975 0.4878 0.083 Uiso 1 1 calc R
H24B H 1.1408 1.4826 0.4246 0.083 Uiso 1 1 calc R
H24C H 1.1987 1.3766 0.4310 0.083 Uiso 1 1 calc R
C25 C 0.7204(4) 1.3035(3) 0.34073(16) 0.0578(9) Uani 1 1 d .
H25A H 0.7747 1.2853 0.3083 0.087 Uiso 1 1 calc R
H25B H 0.7488 1.3978 0.3451 0.087 Uiso 1 1 calc R
H25C H 0.6268 1.2608 0.3272 0.087 Uiso 1 1 calc R
C26 C 0.6512(3) 1.2835(3) 0.45264(16) 0.0501(8) Uani 1 1 d .
H26A H 0.5578 1.2375 0.4390 0.075 Uiso 1 1 calc R
H26B H 0.6774 1.3777 0.4541 0.075 Uiso 1 1 calc R
H26C H 0.6627 1.2557 0.4956 0.075 Uiso 1 1 calc R
N1 N 0.5372(2) 1.1095(2) 0.08320(11) 0.0376(6) Uani 1 1 d .
N4 N 0.3867(2) 0.8632(2) 0.06316(10) 0.0352(5) Uani 1 1 d .
N5 N 0.3006(3) 0.7524(3) 0.05310(11) 0.0408(6) Uani 1 1 d .
N6 N 0.2194(3) 0.6476(3) 0.04418(15) 0.0806(11) Uani 1 1 d .
N7 N 0.4195(3) 1.0863(3) 0.22200(11) 0.0433(6) Uani 1 1 d .
N8 N 0.4299(3) 1.1975(3) 0.21927(14) 0.0553(7) Uani 1 1 d .
N9 N 0.4420(5) 1.3043(4) 0.2183(2) 0.1147(16) Uani 1 1 d .
N10 N 0.3301(3) 0.8371(3) 0.21051(12) 0.0454(6) Uani 1 1 d .
N11 N 0.3221(3) 0.7274(3) 0.21611(12) 0.0496(7) Uani 1 1 d .
N12 N 0.3126(4) 0.6225(3) 0.22204(16) 0.0911(12) Uani 1 1 d .
N13 N 0.2105(3) 1.0512(3) 0.32373(13) 0.0488(7) Uani 1 1 d .
N14 N 0.2770(3) 1.1523(4) 0.35245(15) 0.0563(8) Uani 1 1 d .
N15 N 0.3371(4) 1.2501(4) 0.3822(2) 0.0994(13) Uani 1 1 d .
N16 N 0.1968(3) 0.7832(3) 0.33033(13) 0.0538(7) Uani 1 1 d .
N17 N 0.1046(2) 0.7589(3) 0.36578(12) 0.0426(6) Uani 1 1 d .
N18 N 0.0145(3) 0.7288(3) 0.40025(15) 0.0742(10) Uani 1 1 d .
N19 N 0.6983(2) 0.9366(3) 0.02203(11) 0.0419(6) Uani 1 1 d .
N20 N 0.7644(3) 0.9562(3) -0.02708(13) 0.0524(7) Uani 1 1 d .
N21 N 0.8207(4) 0.9763(4) -0.07527(18) 0.1035(14) Uani 1 1 d .
N22 N 0.6275(2) 0.9408(3) 0.17409(11) 0.0405(6) Uani 1 1 d .
N23 N 0.6730(2) 0.9898(2) 0.22658(11) 0.0353(6) Uani 1 1 d .
N24 N 0.7198(3) 1.0397(3) 0.27653(13) 0.0654(9) Uani 1 1 d .
N25 N 0.4782(2) 1.0219(2) 0.37993(11) 0.0367(6) Uani 1 1 d .
N26 N 0.4102(2) 0.9978(2) 0.42827(12) 0.0391(6) Uani 1 1 d .
N27 N 0.3402(3) 0.9747(3) 0.47310(14) 0.0684(9) Uani 1 1 d .
N28 N 0.9108(2) 1.1132(2) 0.10910(12) 0.0380(6) Uani 1 1 d .
N29 N 0.9001(2) 0.9216(2) 0.18215(11) 0.0359(6) Uani 1 1 d .
N30 N 0.6984(2) 0.7121(2) 0.09295(11) 0.0384(6) Uani 1 1 d .
N31 N 0.6100(2) 0.8483(2) 0.38673(12) 0.0380(6) Uani 1 1 d .
N32 N 0.8471(2) 1.0450(2) 0.41407(10) 0.0315(5) Uani 1 1 d .
N33 N 0.7374(2) 1.2520(2) 0.40487(11) 0.0347(5) Uani 1 1 d .
N3A N 0.7001(7) 1.3233(7) 0.1095(3) 0.089(2) Uiso 0.53 1 d P
N2A N 0.6197(6) 1.2167(5) 0.0969(2) 0.0424(12) Uiso 0.53 1 d P
N3B N 0.5500(10) 1.3243(11) 0.0804(5) 0.150(4) Uiso 0.53 1 d P
N2B N 0.5490(7) 1.2167(8) 0.0817(3) 0.0743(18) Uiso 0.53 1 d P

loop_
_atom_site_aniso_label
_atom_site_aniso_U_11
_atom_site_aniso_U_22
_atom_site_aniso_U_33
_atom_site_aniso_U_23
_atom_site_aniso_U_13
_atom_site_aniso_U_12
Cu1 0.0477(3) 0.0258(3) 0.0221(2) 0.0006(2) 0.0030(2) 0.0015(2)
Cu4 0.03481(19) 0.0306(2) 0.03019(18) 0.00121(15) -0.00283(14) 0.01244(16)
Cu2 0.0408(2) 0.0332(2) 0.02302(17) 0.00193(14) 0.00333(14) 0.01138(16)
Cu3 0.0378(2) 0.0442(2) 0.03254(19) 0.00352(16) 0.00760(15) 0.01906(18)
Cu5 0.03089(19) 0.0323(2) 0.0512(2) -0.00283(17) -0.00446(16) 0.01594(16)
C1 0.063(2) 0.040(2) 0.058(2) 0.0079(17) -0.0102(17) 0.0189(18)
C2 0.096(3) 0.034(2) 0.058(2) 0.0090(17) -0.004(2) 0.016(2)
C3 0.086(3) 0.034(2) 0.064(3) 0.0015(19) 0.001(2) -0.001(2)
C4 0.055(2) 0.045(2) 0.052(2) -0.0076(17) -0.0071(16) 0.0029(17)
C5 0.0377(17) 0.0336(17) 0.0406(17) -0.0020(13) 0.0015(13) 0.0117(14)
C6 0.0408(18) 0.0425(19) 0.0404(17) -0.0050(14) -0.0121(14) 0.0174(16)
C7 0.067(2) 0.0369(19) 0.0445(19) 0.0059(15) -0.0106(16) 0.0192(17)
C8 0.059(2) 0.0383(19) 0.055(2) 0.0082(16) -0.0105(17) 0.0230(17)
C9 0.056(2) 0.0308(17) 0.0512(19) 0.0081(15) 0.0002(16) 0.0118(16)
C10 0.059(3) 0.068(3) 0.114(3) -0.009(2) -0.012(2) 0.038(2)
C11 0.136(4) 0.045(2) 0.078(3) 0.012(2) -0.036(3) 0.036(3)
C12 0.105(3) 0.057(2) 0.049(2) -0.0057(18) 0.000(2) 0.050(2)
C13 0.050(2) 0.039(2) 0.101(3) -0.008(2) -0.028(2) 0.0094(17)
C14 0.0416(19) 0.043(2) 0.063(2) -0.0036(17) -0.0047(16) 0.0181(16)
C15 0.043(2) 0.035(2) 0.088(3) -0.0034(18) -0.0007(18) 0.0071(16)
C16 0.059(2) 0.0289(19) 0.115(3) 0.003(2) -0.007(2) 0.0182(18)
C17 0.054(2) 0.043(2) 0.100(3) 0.005(2) -0.007(2) 0.0282(19)
C18 0.0386(17) 0.0350(17) 0.0487(18) -0.0001(14) -0.0034(14) 0.0190(15)
C19 0.0366(17) 0.046(2) 0.0497(19) 0.0021(15) -0.0071(14) 0.0239(15)
C20 0.0333(16) 0.0426(18) 0.0441(17) -0.0055(14) -0.0077(13) 0.0140(14)
C21 0.0310(15) 0.0411(18) 0.0368(16) -0.0035(14) 0.0036(12) 0.0107(14)
C22 0.0393(17) 0.0343(17) 0.0433(17) -0.0041(14) -0.0018(14) 0.0116(14)
C23 0.047(2) 0.070(2) 0.047(2) 0.0030(18) 0.0093(16) 0.0197(19)
C24 0.0386(18) 0.046(2) 0.067(2) -0.0117(17) 0.0001(16) 0.0059(16)
C25 0.065(2) 0.053(2) 0.059(2) 0.0219(18) -0.0034(18) 0.0277(19)
C26 0.0462(19) 0.045(2) 0.064(2) -0.0105(17) 0.0040(16) 0.0250(17)
N1 0.0518(15) 0.0228(13) 0.0264(12) -0.0022(10) -0.0016(11) 0.0050(12)
N4 0.0406(14) 0.0273(13) 0.0267(12) 0.0031(10) 0.0013(10) 0.0040(12)
N5 0.0472(16) 0.0376(16) 0.0301(13) 0.0100(12) -0.0021(11) 0.0104(14)
N6 0.085(2) 0.0408(19) 0.072(2) 0.0152(17) -0.0102(18) -0.0156(18)
N7 0.0621(18) 0.0378(15) 0.0309(13) 0.0023(11) 0.0096(12) 0.0223(14)
N8 0.064(2) 0.050(2) 0.0551(18) 0.0069(15) 0.0147(14) 0.0262(17)
N9 0.145(4) 0.065(3) 0.153(4) 0.029(3) 0.057(3) 0.061(3)
N10 0.0590(17) 0.0384(16) 0.0367(14) 0.0069(12) 0.0198(12) 0.0183(14)
N11 0.0672(19) 0.0436(18) 0.0300(14) 0.0003(13) 0.0044(12) 0.0162(16)
N12 0.156(4) 0.053(2) 0.065(2) 0.0017(18) -0.001(2) 0.045(2)
N13 0.0382(15) 0.063(2) 0.0517(17) -0.0099(15) -0.0056(13) 0.0285(15)
N14 0.0456(18) 0.069(2) 0.069(2) -0.0094(18) -0.0036(15) 0.0391(18)
N15 0.067(2) 0.086(3) 0.151(4) -0.053(3) -0.024(2) 0.042(2)
N16 0.0517(17) 0.0493(17) 0.0568(17) 0.0106(14) 0.0248(14) 0.0176(14)
N17 0.0347(14) 0.0549(17) 0.0340(14) 0.0025(12) 0.0029(11) 0.0150(13)
N18 0.0453(18) 0.105(3) 0.0606(19) 0.0146(19) 0.0213(15) 0.0204(18)
N19 0.0469(15) 0.0518(17) 0.0275(13) 0.0047(12) -0.0005(11) 0.0215(13)
N20 0.067(2) 0.0548(18) 0.0442(16) 0.0101(14) 0.0112(15) 0.0344(16)
N21 0.147(4) 0.122(3) 0.073(2) 0.040(2) 0.064(2) 0.086(3)
N22 0.0393(14) 0.0529(17) 0.0304(13) -0.0079(12) -0.0055(11) 0.0213(13)
N23 0.0337(13) 0.0443(15) 0.0282(13) 0.0037(12) 0.0054(11) 0.0169(12)
N24 0.062(2) 0.098(3) 0.0308(15) -0.0158(16) -0.0075(14) 0.0303(18)
N25 0.0325(13) 0.0418(15) 0.0386(14) -0.0003(11) 0.0005(11) 0.0188(12)
N26 0.0370(14) 0.0419(15) 0.0373(14) 0.0008(12) -0.0051(12) 0.0159(12)
N27 0.0546(19) 0.101(3) 0.0406(17) 0.0067(17) 0.0091(14) 0.0251(18)
N28 0.0393(14) 0.0275(13) 0.0449(14) 0.0027(11) -0.0011(11) 0.0120(11)
N29 0.0394(14) 0.0348(14) 0.0356(13) 0.0018(11) -0.0036(11) 0.0178(12)
N30 0.0435(15) 0.0334(14) 0.0396(14) -0.0038(11) -0.0050(11) 0.0180(12)
N31 0.0342(14) 0.0358(14) 0.0466(15) -0.0002(11) -0.0032(11) 0.0175(12)
N32 0.0308(12) 0.0353(14) 0.0295(12) -0.0017(10) -0.0022(9) 0.0154(11)
N33 0.0353(13) 0.0329(14) 0.0380(13) 0.0011(11) -0.0010(10) 0.0166(11)

loop_
_atom_type_symbol
_atom_type_description
_atom_type_scat_dispersion_real
_atom_type_scat_dispersion_imag
_atom_type_scat_source
C C 0.0033 0.0016 'International Tables Vol C Tables 4.2.6.8 and 6.1.1.4'
H H 0.0000 0.0000 'International Tables Vol C Tables 4.2.6.8 and 6.1.1.4'
N N 0.0061 0.0033 'International Tables Vol C Tables 4.2.6.8 and 6.1.1.4'
Cu Cu 0.3201 1.2651 'International Tables Vol C Tables 4.2.6.8 and 6.1.1.4'

loop_
_geom_angle_atom_site_label_1
_geom_angle_atom_site_label_2
_geom_angle_atom_site_label_3
_geom_angle
_geom_angle_site_symmetry_1
_geom_angle_site_symmetry_3
N1 Cu1 N1 180.00(7) 2_675 .
N1 Cu1 N4 100.87(9) 2_675 .
N1 Cu1 N4 79.13(9) . .
N1 Cu1 N4 79.13(9) 2_675 2_675
N1 Cu1 N4 100.87(9) . 2_675
N4 Cu1 N4 180.00(9) . 2_675
N19 Cu4 N29 166.79(10) . .
N19 Cu4 N28 91.00(10) . .
N29 Cu4 N28 79.67(9) . .
N19 Cu4 N30 91.96(10) . .
N29 Cu4 N30 94.05(9) . .
N28 Cu4 N30 161.64(9) . .
N19 Cu4 N22 97.60(9) . .
N29 Cu4 N22 92.64(9) . .
N28 Cu4 N22 95.52(9) . .
N30 Cu4 N22 102.03(9) . .
N10 Cu2 N1 174.16(11) . .
N10 Cu2 N7 78.32(10) . .
N1 Cu2 N7 100.54(10) . .
N10 Cu2 N4 99.60(10) . .
N1 Cu2 N4 78.87(9) . .
N7 Cu2 N4 154.12(10) . .
N10 Cu2 N22 91.61(10) . .
N1 Cu2 N22 94.20(10) . .
N7 Cu2 N22 106.72(10) . .
N4 Cu2 N22 99.11(9) . .
N13 Cu3 N16 96.98(11) . .
N13 Cu3 N10 156.56(11) . .
N16 Cu3 N10 89.12(11) . .
N13 Cu3 N7 97.62(11) . .
N16 Cu3 N7 165.40(11) . .
N10 Cu3 N7 77.54(10) . .
N25 Cu5 N32 170.01(9) . .
N25 Cu5 N31 90.74(9) . .
N32 Cu5 N31 80.57(9) . .
N25 Cu5 N33 92.38(9) . .
N32 Cu5 N33 96.12(9) . .
N31 Cu5 N33 176.12(9) . .
N25 Cu5 N24 96.25(10) . .
N32 Cu5 N24 87.74(9) . .
N31 Cu5 N24 83.75(10) . .
N33 Cu5 N24 98.21(10) . .
N28 C1 C2 122.5(3) . .
N28 C1 H1 118.8 . .
C2 C1 H1 118.8 . .
C3 C2 C1 119.2(3) . .
C3 C2 H2 120.4 . .
C1 C2 H2 120.4 . .
C2 C3 C4 119.6(3) . .
C2 C3 H3 120.2 . .
C4 C3 H3 120.2 . .
C5 C4 C3 117.8(3) . .
C5 C4 H4 121.1 . .
C3 C4 H4 121.1 . .
N28 C5 C4 123.0(3) . .
N28 C5 C6 113.1(3) . .
C4 C5 C6 123.9(3) . .
N29 C6 C5 118.6(3) . .
N29 C6 H6 120.7 . .
C5 C6 H6 120.7 . .
N29 C7 C8 111.9(2) . .
N29 C7 H7A 109.2 . .
C8 C7 H7A 109.2 . .
N29 C7 H7B 109.2 . .
C8 C7 H7B 109.2 . .
H7A C7 H7B 107.9 . .
C7 C8 C10 110.9(3) . .
C7 C8 C9 109.9(3) . .
C10 C8 C9 115.3(3) . .
C7 C8 C11 107.0(3) . .
C10 C8 C11 109.0(3) . .
C9 C8 C11 104.3(3) . .
N30 C9 C8 120.6(3) . .
N30 C9 H9A 107.2 . .
C8 C9 H9A 107.2 . .
N30 C9 H9B 107.2 . .
C8 C9 H9B 107.2 . .
H9A C9 H9B 106.8 . .
C8 C10 H10A 109.5 . .
C8 C10 H10B 109.5 . .
H10A C10 H10B 109.5 . .
C8 C10 H10C 109.5 . .
H10A C10 H10C 109.5 . .
H10B C10 H10C 109.5 . .
C8 C11 H11A 109.5 . .
C8 C11 H11B 109.5 . .
H11A C11 H11B 109.5 . .
C8 C11 H11C 109.5 . .
H11A C11 H11C 109.5 . .
H11B C11 H11C 109.5 . .
N30 C12 H12A 109.5 . .
N30 C12 H12B 109.5 . .
H12A C12 H12B 109.5 . .
N30 C12 H12C 109.5 . .
H12A C12 H12C 109.5 . .
H12B C12 H12C 109.5 . .
N30 C13 H13A 109.5 . .
N30 C13 H13B 109.5 . .
H13A C13 H13B 109.5 . .
N30 C13 H13C 109.5 . .
H13A C13 H13C 109.5 . .
H13B C13 H13C 109.5 . .
N31 C14 C15 121.9(3) . .
N31 C14 H14 119.0 . .
C15 C14 H14 119.0 . .
C16 C15 C14 119.1(3) . .
C16 C15 H15 120.5 . .
C14 C15 H15 120.5 . .
C15 C16 C17 119.8(3) . .
C15 C16 H16 120.1 . .
C17 C16 H16 120.1 . .
C16 C17 C18 118.4(3) . .
C16 C17 H17 120.8 . .
C18 C17 H17 120.8 . .
N31 C18 C17 121.8(3) . .
N31 C18 C19 114.2(3) . .
C17 C18 C19 124.0(3) . .
N32 C19 C18 119.3(3) . .
N32 C19 H19 120.4 . .
C18 C19 H19 120.4 . .
N32 C20 C21 113.9(2) . .
N32 C20 H20A 108.8 . .
C21 C20 H20A 108.8 . .
N32 C20 H20B 108.8 . .
C21 C20 H20B 108.8 . .
H20A C20 H20B 107.7 . .
C23 C21 C20 111.4(3) . .
C23 C21 C22 115.8(2) . .
C20 C21 C22 109.8(2) . .
C23 C21 C24 108.1(2) . .
C20 C21 C24 106.3(2) . .
C22 C21 C24 105.0(2) . .
N33 C22 C21 121.4(2) . .
N33 C22 H22A 107.0 . .
C21 C22 H22A 107.0 . .
N33 C22 H22B 107.0 . .
C21 C22 H22B 107.0 . .
H22A C22 H22B 106.7 . .
C21 C23 H23A 109.5 . .
C21 C23 H23B 109.5 . .
H23A C23 H23B 109.5 . .
C21 C23 H23C 109.5 . .
H23A C23 H23C 109.5 . .
H23B C23 H23C 109.5 . .
C21 C24 H24A 109.5 . .
C21 C24 H24B 109.5 . .
H24A C24 H24B 109.5 . .
C21 C24 H24C 109.5 . .
H24A C24 H24C 109.5 . .
H24B C24 H24C 109.5 . .
N33 C25 H25A 109.5 . .
N33 C25 H25B 109.5 . .
H25A C25 H25B 109.5 . .
N33 C25 H25C 109.5 . .
H25A C25 H25C 109.5 . .
H25B C25 H25C 109.5 . .
N33 C26 H26A 109.5 . .
N33 C26 H26B 109.5 . .
H26A C26 H26B 109.5 . .
N33 C26 H26C 109.5 . .
H26A C26 H26C 109.5 . .
H26B C26 H26C 109.5 . .
N2B N1 N2A 42.0(4) . .
N2B N1 Cu2 128.9(4) . .
N2A N1 Cu2 124.1(3) . .
N2B N1 Cu1 119.5(4) . .
N2A N1 Cu1 131.4(3) . .
Cu2 N1 Cu1 101.63(10) . .
N5 N4 Cu1 130.27(19) . .
N5 N4 Cu2 129.56(18) . .
Cu1 N4 Cu2 99.79(10) . .
N6 N5 N4 179.4(3) . .
N8 N7 Cu2 127.7(2) . .
N8 N7 Cu3 125.6(2) . .
Cu2 N7 Cu3 101.09(12) . .
N9 N8 N7 178.0(4) . .
N11 N10 Cu2 127.8(2) . .
N11 N10 Cu3 125.4(2) . .
Cu2 N10 Cu3 102.84(12) . .
N12 N11 N10 178.8(4) . .
N14 N13 Cu3 120.5(2) . .
N15 N14 N13 177.0(4) . .
N17 N16 Cu3 128.0(2) . .
N18 N17 N16 176.5(4) . .
N20 N19 Cu4 119.1(2) . .
N21 N20 N19 175.8(4) . .
N23 N22 Cu4 114.02(18) . .
N23 N22 Cu2 111.13(18) . .
Cu4 N22 Cu2 129.04(11) . .
N24 N23 N22 178.3(3) . .
N23 N24 Cu5 143.0(2) . .
N26 N25 Cu5 115.70(19) . .
N27 N26 N25 177.0(3) . .
C1 N28 C5 117.8(3) . .
C1 N28 Cu4 128.2(2) . .
C5 N28 Cu4 113.92(19) . .
C6 N29 C7 118.6(2) . .
C6 N29 Cu4 114.76(19) . .
C7 N29 Cu4 126.40(19) . .
C12 N30 C13 107.7(3) . .
C12 N30 C9 110.8(2) . .
C13 N30 C9 105.4(2) . .
C12 N30 Cu4 108.4(2) . .
C13 N30 Cu4 108.43(19) . .
C9 N30 Cu4 115.81(18) . .
C14 N31 C18 119.0(3) . .
C14 N31 Cu5 128.7(2) . .
C18 N31 Cu5 112.27(19) . .
C19 N32 C20 118.9(2) . .
C19 N32 Cu5 113.66(19) . .
C20 N32 Cu5 127.10(18) . .
C25 N33 C26 106.7(2) . .
C25 N33 C22 110.6(2) . .
C26 N33 C22 105.3(2) . .
C25 N33 Cu5 107.75(19) . .
C26 N33 Cu5 109.97(18) . .
C22 N33 Cu5 116.11(16) . .
N2A N3A N2B 27.9(4) . .
N2A N3A N3B 68.9(6) . .
N2B N3A N3B 41.0(4) . .
N2B N2A N3A 111.6(9) . .
N2B N2A N1 67.3(7) . .
N3A N2A N1 178.7(7) . .
N2B N2A N3B 39.6(7) . .
N3A N2A N3B 72.1(5) . .
N1 N2A N3B 106.8(6) . .
N2B N3B N2A 26.3(5) . .
N2B N3B N3A 65.2(6) . .
N2A N3B N3A 39.0(3) . .
N2A N2B N1 70.7(7) . .
N2A N2B N3B 114.2(11) . .
N1 N2B N3B 174.6(9) . .
N2A N2B N3A 40.5(6) . .
N1 N2B N3A 111.2(6) . .
N3B N2B N3A 73.7(7) . .

loop_
_geom_bond_atom_site_label_1
_geom_bond_atom_site_label_2
_geom_bond_distance
_geom_bond_site_symmetry_2
Cu1 N1 1.990(2) 2_675
Cu1 N1 1.990(2) .
Cu1 N4 1.999(2) .
Cu1 N4 1.999(2) 2_675
Cu4 N19 1.989(2) .
Cu4 N29 2.010(2) .
Cu4 N28 2.038(2) .
Cu4 N30 2.070(2) .
Cu4 N22 2.242(2) .
Cu2 N10 1.974(2) .
Cu2 N1 1.977(2) .
Cu2 N7 2.014(2) .
Cu2 N4 2.022(2) .
Cu2 N22 2.263(2) .
Cu3 N13 1.953(3) .
Cu3 N16 1.958(3) .
Cu3 N10 2.007(2) .
Cu3 N7 2.016(2) .
Cu5 N25 1.987(2) .
Cu5 N32 2.012(2) .
Cu5 N31 2.042(2) .
Cu5 N33 2.059(2) .
Cu5 N24 2.447(3) .
C1 N28 1.335(4) .
C1 C2 1.372(5) .
C1 H1 0.9300 .
C2 C3 1.361(5) .
C2 H2 0.9300 .
C3 C4 1.379(5) .
C3 H3 0.9300 .
C4 C5 1.379(4) .
C4 H4 0.9300 .
C5 N28 1.338(4) .
C5 C6 1.462(4) .
C6 N29 1.264(4) .
C6 H6 0.9300 .
C7 N29 1.464(3) .
C7 C8 1.516(4) .
C7 H7A 0.9700 .
C7 H7B 0.9700 .
C8 C10 1.522(5) .
C8 C9 1.529(4) .
C8 C11 1.545(4) .
C9 N30 1.501(3) .
C9 H9A 0.9700 .
C9 H9B 0.9700 .
C10 H10A 0.9600 .
C10 H10B 0.9600 .
C10 H10C 0.9600 .
C11 H11A 0.9600 .
C11 H11B 0.9600 .
C11 H11C 0.9600 .
C12 N30 1.468(4) .
C12 H12A 0.9600 .
C12 H12B 0.9600 .
C12 H12C 0.9600 .
C13 N30 1.479(4) .
C13 H13A 0.9600 .
C13 H13B 0.9600 .
C13 H13C 0.9600 .
C14 N31 1.328(4) .
C14 C15 1.387(4) .
C14 H14 0.9300 .
C15 C16 1.353(4) .
C15 H15 0.9300 .
C16 C17 1.377(5) .
C16 H16 0.9300 .
C17 C18 1.387(4) .
C17 H17 0.9300 .
C18 N31 1.339(3) .
C18 C19 1.455(4) .
C19 N32 1.257(3) .
C19 H19 0.9300 .
C20 N32 1.472(3) .
C20 C21 1.528(4) .
C20 H20A 0.9700 .
C20 H20B 0.9700 .
C21 C23 1.522(4) .
C21 C22 1.534(4) .
C21 C24 1.538(4) .
C22 N33 1.501(3) .
C22 H22A 0.9700 .
C22 H22B 0.9700 .
C23 H23A 0.9600 .
C23 H23B 0.9600 .
C23 H23C 0.9600 .
C24 H24A 0.9600 .
C24 H24B 0.9600 .
C24 H24C 0.9600 .
C25 N33 1.480(3) .
C25 H25A 0.9600 .
C25 H25B 0.9600 .
C25 H25C 0.9600 .
C26 N33 1.489(3) .
C26 H26A 0.9600 .
C26 H26B 0.9600 .
C26 H26C 0.9600 .
N1 N2B 1.144(8) .
N1 N2A 1.171(6) .
N4 N5 1.198(3) .
N5 N6 1.131(3) .
N7 N8 1.196(4) .
N8 N9 1.139(4) .
N10 N11 1.195(3) .
N11 N12 1.136(4) .
N13 N14 1.181(4) .
N14 N15 1.152(4) .
N16 N17 1.177(3) .
N17 N18 1.141(3) .
N19 N20 1.200(3) .
N20 N21 1.132(4) .
N22 N23 1.189(3) .
N23 N24 1.149(3) .
N25 N26 1.197(3) .
N26 N27 1.151(3) .
N3A N2A 1.155(8) .
N3A N2B 1.652(10) .
N3A N3B 1.746(11) .
N2A N2B 0.831(7) .
N2A N3B 1.712(12) .
N3B N2B 1.195(10) .
